data_7002809
loop_
_publ_author_name
'Fu, Ruibiao'
'Hu, Shengmin'
'Wu, Xintao'

_publ_section_title
;
 Syntheses, crystal structures, thermal stabilities, luminescence and
 magnetism of two 3D pillared metal phosphonates
;
_journal_issue 44
_journal_name_full 'Dalton Transactions'
_journal_page_first 9843
_journal_page_last 9848
_journal_paper_doi 10.1039/b907619k
_journal_year 2009
_chemical_formula_sum 'C19 H16 Mn3 N3 O12 P2'
_chemical_formula_weight 705.11
_chemical_name_systematic
;
?
;
_space_group_IT_number 2
_symmetry_cell_setting triclinic
_symmetry_space_group_name_Hall '-P 1'
_symmetry_space_group_name_H-M 'P -1'
_atom_sites_solution_hydrogens geom
_atom_sites_solution_primary direct
_atom_sites_solution_secondary difmap
_audit_creation_method SHELXL-97
_cell_angle_alpha 106.843(3)
_cell_angle_beta 97.861(2)
_cell_angle_gamma 100.576(3)
_cell_formula_units_Z 2
_cell_length_a 8.652(3)
_cell_length_b 10.293(3)
_cell_length_c 14.164(4)
_cell_measurement_reflns_used 2715
_cell_measurement_temperature 293(2)
_cell_measurement_theta_max 27.4835
_cell_measurement_theta_min 2.1280
_cell_volume 1162.3(6)
_computing_cell_refinement 'Bruker XSCANS'
_computing_data_collection 'Bruker XSCANS'
_computing_data_reduction 'Bruker SHELXTL'
_computing_molecular_graphics 'Bruker SHELXTL'
_computing_publication_material 'Bruker SHELXTL'
_computing_structure_refinement 'SHELXL-97 (Sheldrick, 1997)'
_computing_structure_solution 'SHELXS-97 (Sheldrick, 1990)'
_diffrn_ambient_temperature 293(2)
_diffrn_measured_fraction_theta_full 0.983
_diffrn_measured_fraction_theta_max 0.983
_diffrn_measurement_device_type 'Bruker P4'
_diffrn_measurement_method '\w scans'
_diffrn_radiation_monochromator graphite
_diffrn_radiation_source 'Rotating Anode'
_diffrn_radiation_type MoK\a
_diffrn_radiation_wavelength 0.71073
_diffrn_reflns_av_R_equivalents 0.0176
_diffrn_reflns_av_sigmaI/netI 0.0253
_diffrn_reflns_limit_h_max 11
_diffrn_reflns_limit_h_min -11
_diffrn_reflns_limit_k_max 11
_diffrn_reflns_limit_k_min -13
_diffrn_reflns_limit_l_max 18
_diffrn_reflns_limit_l_min -18
_diffrn_reflns_number 9018
_diffrn_reflns_theta_full 27.48
_diffrn_reflns_theta_max 27.48
_diffrn_reflns_theta_min 2.13
_exptl_absorpt_coefficient_mu 1.817
_exptl_absorpt_correction_T_max 1.0000
_exptl_absorpt_correction_T_min 0.6209
_exptl_absorpt_correction_type multi-scan
_exptl_crystal_colour colorless
_exptl_crystal_density_diffrn 2.015
_exptl_crystal_density_method 'not measured'
_exptl_crystal_description prism
_exptl_crystal_F_000 704
_exptl_crystal_size_max 0.6000
_exptl_crystal_size_mid 0.2000
_exptl_crystal_size_min 0.0500
_refine_diff_density_max 0.435
_refine_diff_density_min -0.548
_refine_diff_density_rms 0.082
_refine_ls_extinction_method none
_refine_ls_goodness_of_fit_ref 1.005
_refine_ls_hydrogen_treatment mixed
_refine_ls_matrix_type full
_refine_ls_number_parameters 416
_refine_ls_number_reflns 5242
_refine_ls_number_restraints 0
_refine_ls_restrained_S_all 1.005
_refine_ls_R_factor_all 0.0394
_refine_ls_R_factor_gt 0.0300
_refine_ls_shift/su_max 0.002
_refine_ls_shift/su_mean 0.000
_refine_ls_structure_factor_coef Fsqd
_refine_ls_weighting_details 'calc w=1/[\s^2^(Fo^2^)+(0.0510P)^2^+0.0000P] where P=(Fo^2^+2Fc^2^)/3'
_refine_ls_weighting_scheme calc
_refine_ls_wR_factor_gt 0.0810
_refine_ls_wR_factor_ref 0.0866
_reflns_number_gt 4164
_reflns_number_total 5242
_reflns_threshold_expression >2sigma(I)
_cod_data_source_file b907619k.txt
_cod_data_source_block f1
_cod_depositor_comments
;
The following automatic conversions were performed:
'_exptl_absorpt_correction_type' value 'Multi-scan' changed to
'multi-scan' according to
'/home/saulius/struct/CIF-dictionaries/cif_core.dic' dictionary named
'cif_core.dic' version 2.4.1 from 2010-06-29.

Automatic conversion script
Id: cif_fix_enum 1527 2010-12-29 10:47:43Z saulius 
;
_cod_original_sg_symbol_H-M P-1
_cod_database_code 7002809

loop_
_symmetry_equiv_pos_as_xyz
'x, y, z'
'-x, -y, -z'

loop_
_atom_site_label
_atom_site_type_symbol
_atom_site_fract_x
_atom_site_fract_y
_atom_site_fract_z
_atom_site_U_iso_or_equiv
_atom_site_adp_type
_atom_site_occupancy
_atom_site_symmetry_multiplicity
_atom_site_calc_flag
_atom_site_refinement_flags
_atom_site_disorder_assembly
_atom_site_disorder_group
Mn1 Mn 0.50234(3) 0.24997(3) 0.492470(19) 0.01512(9) Uani 1 1 d . . .
Mn2 Mn 1.10024(3) 0.22290(3) 0.602373(18) 0.01241(9) Uani 1 1 d . . .
Mn3 Mn 0.89808(3) 0.27355(3) 0.397821(18) 0.01248(9) Uani 1 1 d . . .
P1 P 0.73986(5) 0.54011(5) 0.48886(3) 0.01042(11) Uani 1 1 d . . .
P2 P 0.73716(5) 0.03582(5) 0.48653(3) 0.01031(11) Uani 1 1 d . . .
O1 O 0.59395(14) 0.58016(13) 0.44555(9) 0.0154(3) Uani 1 1 d . . .
O2 O 1.10539(14) 0.38231(13) 0.53176(9) 0.0139(3) Uani 1 1 d . . .
O3 O 0.72487(14) 0.38212(13) 0.45668(9) 0.0134(3) Uani 1 1 d . . .
O4 O 1.06388(15) 0.40825(14) 0.33598(9) 0.0156(3) Uani 1 1 d . . .
H2 H 1.069(3) 0.497(3) 0.3404(17) 0.028(6) Uiso 1 1 d . . .
O5 O 0.65479(15) 0.79968(14) 0.65236(9) 0.0178(3) Uani 1 1 d . . .
O6 O 1.07761(15) 0.15877(13) 0.32291(9) 0.0155(3) Uani 1 1 d . . .
O7 O 0.59262(14) 0.07457(13) 0.43999(9) 0.0151(3) Uani 1 1 d . . .
O8 O 0.27678(14) 0.12174(13) 0.54162(9) 0.0136(3) Uani 1 1 d . . .
O9 O 0.89344(14) 0.11223(13) 0.46622(9) 0.0145(3) Uani 1 1 d . . .
O10 O 0.92907(15) 0.09047(15) 0.66322(9) 0.0154(3) Uani 1 1 d . . .
H4 H 0.920(3) 0.004(3) 0.6613(19) 0.036(7) Uiso 1 1 d . . .
O11 O 0.65411(15) 0.30023(14) 0.64048(9) 0.0171(3) Uani 1 1 d . . .
O12 O 0.92134(14) 0.34011(13) 0.67421(9) 0.0161(3) Uani 1 1 d . . .
N1 N 1.25452(19) 0.3204(2) 0.75753(12) 0.0245(4) Uani 1 1 d . . .
N2 N 0.7272(2) 0.16492(19) 0.24958(12) 0.0237(4) Uani 1 1 d . . .
N3 N 0.8661(4) 0.2958(4) -0.0287(2) 0.0841(10) Uani 1 1 d . . .
C1 C 0.7786(2) 0.60596(19) 0.62770(12) 0.0124(3) Uani 1 1 d . . .
H1 H 0.700(2) 0.563(2) 0.6529(15) 0.014(5) Uiso 1 1 d . . .
C2 C 0.7841(2) 0.76104(19) 0.65623(12) 0.0127(3) Uani 1 1 d . . .
C3 C 0.7732(2) 0.10578(19) 0.62496(12) 0.0119(3) Uani 1 1 d . . .
H3 H 0.686(2) 0.065(2) 0.6504(14) 0.011(5) Uiso 1 1 d . . .
C4 C 0.7824(2) 0.26076(19) 0.65058(12) 0.0118(3) Uani 1 1 d . . .
C5 C 1.4112(3) 0.3464(4) 0.77298(17) 0.0650(11) Uani 1 1 d . . .
H5 H 1.452(3) 0.316(3) 0.718(2) 0.073(9) Uiso 1 1 d . . .
C6 C 1.5117(3) 0.4161(4) 0.86575(17) 0.0665(11) Uani 1 1 d . . .
H6 H 1.627(4) 0.440(4) 0.872(3) 0.110(13) Uiso 1 1 d . . .
C7 C 1.4486(2) 0.4617(2) 0.94925(14) 0.0241(5) Uani 1 1 d . . .
C8 C 1.2846(3) 0.4294(4) 0.93390(16) 0.0523(8) Uani 1 1 d . . .
H7 H 1.238(4) 0.457(3) 0.992(2) 0.082(10) Uiso 1 1 d . . .
C9 C 1.1929(3) 0.3591(3) 0.83892(16) 0.0484(8) Uani 1 1 d . . .
H8 H 1.072(4) 0.323(4) 0.826(3) 0.106(12) Uiso 1 1 d . . .
C10 C 0.6411(4) 0.2314(3) 0.20321(19) 0.0525(8) Uani 1 1 d . . .
H9 H 0.639(4) 0.326(4) 0.242(2) 0.082(11) Uiso 1 1 d . . .
C11 C 0.5524(4) 0.1708(3) 0.1064(2) 0.0598(9) Uani 1 1 d . . .
H20 H 0.494(4) 0.227(3) 0.080(2) 0.071(9) Uiso 1 1 d . . .
C12 C 0.5464(3) 0.0343(2) 0.05270(14) 0.0268(5) Uani 1 1 d . . .
C13 C 0.6326(3) -0.0347(3) 0.10215(18) 0.0453(7) Uani 1 1 d . . .
H21 H 0.634(3) -0.129(3) 0.067(2) 0.066(9) Uiso 1 1 d . . .
C14 C 0.7201(3) 0.0335(3) 0.19900(18) 0.0436(6) Uani 1 1 d . . .
H22 H 0.791(3) -0.019(3) 0.2298(19) 0.059(8) Uiso 1 1 d . . .
C15 C 0.9588(5) 0.3001(5) 0.0563(3) 0.0852(12) Uani 1 1 d . . .
H23 H 0.983(5) 0.402(5) 0.112(3) 0.125(15) Uiso 1 1 d . . .
C16 C 1.0109(5) 0.1890(4) 0.0709(3) 0.0726(10) Uani 1 1 d . . .
H24 H 1.081(4) 0.200(4) 0.135(2) 0.090(12) Uiso 1 1 d . . .
C17 C 0.9726(3) 0.0617(3) -0.00594(19) 0.0553(8) Uani 1 1 d . . .
C18 C 0.8757(5) 0.0580(5) -0.0939(2) 0.0738(11) Uani 1 1 d . . .
H25 H 0.842(4) -0.028(4) -0.146(3) 0.099(13) Uiso 1 1 d . . .
C19 C 0.8265(5) 0.1742(5) -0.1007(3) 0.0839(12) Uani 1 1 d . . .
H26 H 0.762(4) 0.169(4) -0.166(3) 0.105(13) Uiso 1 1 d . . .

loop_
_atom_site_aniso_label
_atom_site_aniso_U_11
_atom_site_aniso_U_22
_atom_site_aniso_U_33
_atom_site_aniso_U_23
_atom_site_aniso_U_13
_atom_site_aniso_U_12
Mn1 0.01121(16) 0.01195(17) 0.02132(16) 0.00375(12) 0.00056(11) 0.00529(12)
Mn2 0.01002(15) 0.01285(16) 0.01388(14) 0.00393(11) 0.00104(10) 0.00315(11)
Mn3 0.01020(15) 0.01251(16) 0.01404(14) 0.00390(11) 0.00079(10) 0.00288(11)
P1 0.0091(2) 0.0076(2) 0.0140(2) 0.00313(17) 0.00185(16) 0.00158(17)
P2 0.0090(2) 0.0077(2) 0.0142(2) 0.00342(17) 0.00213(16) 0.00210(17)
O1 0.0127(6) 0.0124(7) 0.0206(6) 0.0044(5) 0.0018(5) 0.0046(5)
O2 0.0105(6) 0.0128(7) 0.0181(6) 0.0054(5) 0.0034(5) 0.0010(5)
O3 0.0121(6) 0.0079(6) 0.0188(6) 0.0031(5) 0.0031(5) 0.0013(5)
O4 0.0136(6) 0.0100(7) 0.0224(7) 0.0061(5) -0.0013(5) 0.0030(5)
O5 0.0141(6) 0.0174(7) 0.0204(6) 0.0022(5) 0.0022(5) 0.0071(5)
O6 0.0132(6) 0.0104(7) 0.0224(6) 0.0051(5) 0.0031(5) 0.0021(5)
O7 0.0127(6) 0.0122(7) 0.0201(6) 0.0044(5) 0.0016(5) 0.0044(5)
O8 0.0117(6) 0.0076(6) 0.0207(6) 0.0037(5) 0.0033(5) 0.0018(5)
O9 0.0111(6) 0.0134(7) 0.0190(6) 0.0060(5) 0.0035(5) 0.0011(5)
O10 0.0128(6) 0.0119(7) 0.0211(6) 0.0067(5) -0.0009(5) 0.0031(5)
O11 0.0129(6) 0.0171(7) 0.0213(6) 0.0036(6) 0.0030(5) 0.0080(5)
O12 0.0126(6) 0.0104(7) 0.0242(7) 0.0058(5) 0.0023(5) 0.0008(5)
N1 0.0160(8) 0.0363(11) 0.0157(8) 0.0023(7) -0.0007(6) 0.0056(8)
N2 0.0225(9) 0.0255(10) 0.0177(8) 0.0028(7) -0.0020(6) 0.0037(7)
N3 0.111(3) 0.091(3) 0.0573(18) 0.0204(18) 0.0336(17) 0.032(2)
C1 0.0116(8) 0.0109(9) 0.0151(8) 0.0050(7) 0.0026(6) 0.0022(7)
C2 0.0137(9) 0.0133(9) 0.0104(7) 0.0028(7) 0.0019(6) 0.0038(7)
C3 0.0098(8) 0.0110(9) 0.0154(8) 0.0048(7) 0.0021(6) 0.0031(7)
C4 0.0140(9) 0.0115(9) 0.0106(7) 0.0033(7) 0.0030(6) 0.0044(7)
C5 0.0168(12) 0.132(3) 0.0195(11) -0.0101(15) 0.0038(9) 0.0082(15)
C6 0.0146(12) 0.132(3) 0.0230(12) -0.0095(15) 0.0021(9) 0.0025(15)
C7 0.0172(10) 0.0326(13) 0.0170(9) 0.0026(9) -0.0012(8) 0.0041(9)
C8 0.0212(12) 0.098(3) 0.0187(10) -0.0045(13) 0.0021(9) 0.0081(13)
C9 0.0179(12) 0.088(2) 0.0210(10) -0.0024(12) -0.0007(9) 0.0044(12)
C10 0.069(2) 0.0375(16) 0.0338(13) -0.0068(12) -0.0244(12) 0.0270(15)
C11 0.087(2) 0.0382(17) 0.0358(14) -0.0063(12) -0.0309(14) 0.0315(16)
C12 0.0252(11) 0.0286(12) 0.0190(10) 0.0021(9) -0.0046(8) 0.0035(9)
C13 0.0628(18) 0.0257(14) 0.0317(12) -0.0014(11) -0.0170(11) 0.0094(13)
C14 0.0583(17) 0.0298(14) 0.0317(12) 0.0047(11) -0.0180(11) 0.0117(12)
C15 0.102(3) 0.076(3) 0.063(2) 0.008(2) 0.012(2) 0.010(2)
C16 0.080(3) 0.072(3) 0.0493(19) 0.0121(18) -0.0001(17) 0.001(2)
C17 0.0580(18) 0.071(2) 0.0330(13) 0.0130(14) 0.0213(12) 0.0038(16)
C18 0.099(3) 0.085(3) 0.0331(16) 0.0058(18) 0.0195(16) 0.027(2)
C19 0.099(3) 0.120(4) 0.0419(19) 0.025(2) 0.0263(19) 0.041(3)

loop_
_atom_type_symbol
_atom_type_description
_atom_type_scat_dispersion_real
_atom_type_scat_dispersion_imag
_atom_type_scat_source
C C 0.0033 0.0016 'International Tables Vol C Tables 4.2.6.8 and 6.1.1.4'
H H 0.0000 0.0000 'International Tables Vol C Tables 4.2.6.8 and 6.1.1.4'
N N 0.0061 0.0033 'International Tables Vol C Tables 4.2.6.8 and 6.1.1.4'
O O 0.0106 0.0060 'International Tables Vol C Tables 4.2.6.8 and 6.1.1.4'
P P 0.1023 0.0942 'International Tables Vol C Tables 4.2.6.8 and 6.1.1.4'
Mn Mn 0.3368 0.7283 'International Tables Vol C Tables 4.2.6.8 and 6.1.1.4'

loop_
_geom_angle_atom_site_label_1
_geom_angle_atom_site_label_2
_geom_angle_atom_site_label_3
_geom_angle
_geom_angle_site_symmetry_1
_geom_angle_site_symmetry_3
_geom_angle_publ_flag
O7 Mn1 O1 175.30(4) . 2_666 ?
O7 Mn1 O5 91.19(5) . 2_666 ?
O1 Mn1 O5 91.33(5) 2_666 2_666 ?
O7 Mn1 O11 89.85(5) . . ?
O1 Mn1 O11 87.53(5) 2_666 . ?
O5 Mn1 O11 178.23(4) 2_666 . ?
O7 Mn1 O3 88.30(5) . . ?
O1 Mn1 O3 95.36(5) 2_666 . ?
O5 Mn1 O3 96.46(5) 2_666 . ?
O11 Mn1 O3 85.00(5) . . ?
O7 Mn1 O8 93.48(5) . . ?
O1 Mn1 O8 82.70(5) 2_666 . ?
O5 Mn1 O8 86.89(5) 2_666 . ?
O11 Mn1 O8 91.61(5) . . ?
O3 Mn1 O8 176.17(4) . . ?
O8 Mn2 O2 101.39(5) 1_655 . ?
O8 Mn2 N1 93.73(6) 1_655 . ?
O2 Mn2 N1 107.91(6) . . ?
O8 Mn2 O10 113.43(5) 1_655 . ?
O2 Mn2 O10 140.06(5) . . ?
N1 Mn2 O10 89.31(6) . . ?
O8 Mn2 O9 96.83(5) 1_655 . ?
O2 Mn2 O9 79.70(5) . . ?
N1 Mn2 O9 165.52(5) . . ?
O10 Mn2 O9 77.41(5) . . ?
O8 Mn2 O12 176.95(5) 1_655 . ?
O2 Mn2 O12 78.38(5) . . ?
N1 Mn2 O12 83.49(6) . . ?
O10 Mn2 O12 67.86(5) . . ?
O9 Mn2 O12 86.13(5) . . ?
O3 Mn3 O9 104.39(5) . . ?
O3 Mn3 N2 91.20(6) . . ?
O9 Mn3 N2 103.06(6) . . ?
O3 Mn3 O4 109.82(5) . . ?
O9 Mn3 O4 141.17(5) . . ?
N2 Mn3 O4 94.17(6) . . ?
O3 Mn3 O2 97.25(5) . . ?
O9 Mn3 O2 80.18(5) . . ?
N2 Mn3 O2 169.94(5) . . ?
O4 Mn3 O2 77.85(5) . . ?
O3 Mn3 O6 175.66(4) . . ?
O9 Mn3 O6 79.01(5) . . ?
N2 Mn3 O6 85.35(6) . . ?
O4 Mn3 O6 67.89(5) . . ?
O2 Mn3 O6 85.95(5) . . ?
O1 P1 O3 113.47(7) . . ?
O1 P1 O2 111.79(7) . 2_766 ?
O3 P1 O2 111.79(7) . 2_766 ?
O1 P1 C1 110.35(8) . . ?
O3 P1 C1 107.59(8) . . ?
O2 P1 C1 101.05(8) 2_766 . ?
O7 P2 O8 114.05(7) . 2_656 ?
O7 P2 O9 111.47(7) . . ?
O8 P2 O9 111.88(7) 2_656 . ?
O7 P2 C3 110.65(7) . . ?
O8 P2 C3 107.00(8) 2_656 . ?
O9 P2 C3 100.90(7) . . ?
P1 O1 Mn1 129.23(8) . 2_666 ?
P1 O2 Mn2 123.10(7) 2_766 . ?
P1 O2 Mn3 116.92(7) 2_766 . ?
Mn2 O2 Mn3 100.28(5) . . ?
P1 O3 Mn3 126.64(7) . . ?
P1 O3 Mn1 115.90(7) . . ?
Mn3 O3 Mn1 117.09(6) . . ?
C1 O4 Mn3 104.51(10) 2_766 . ?
C2 O5 Mn1 119.28(11) . 2_666 ?
C2 O6 Mn3 111.26(11) 2_766 . ?
P2 O7 Mn1 129.57(8) . . ?
P2 O8 Mn2 123.81(7) 2_656 1_455 ?
P2 O8 Mn1 114.73(6) 2_656 . ?
Mn2 O8 Mn1 121.04(6) 1_455 . ?
P2 O9 Mn3 122.12(7) . . ?
P2 O9 Mn2 116.72(7) . . ?
Mn3 O9 Mn2 99.83(5) . . ?
C3 O10 Mn2 104.60(10) . . ?
C4 O11 Mn1 121.30(11) . . ?
C4 O12 Mn2 110.62(11) . . ?
C5 N1 C9 115.65(19) . . ?
C5 N1 Mn2 122.14(14) . . ?
C9 N1 Mn2 122.18(14) . . ?
C14 N2 C10 116.4(2) . . ?
C14 N2 Mn3 120.68(15) . . ?
C10 N2 Mn3 122.57(16) . . ?
C19 N3 C15 115.4(4) . . ?
O4 C1 C2 107.54(14) 2_766 . ?
O4 C1 P1 107.59(11) 2_766 . ?
C2 C1 P1 105.91(11) . . ?
O5 C2 O6 125.06(17) . 2_766 ?
O5 C2 C1 119.05(16) . . ?
O6 C2 C1 115.77(15) 2_766 . ?
O10 C3 C4 107.30(14) . . ?
O10 C3 P2 107.40(11) . . ?
C4 C3 P2 105.91(11) . . ?
O11 C4 O12 124.83(17) . . ?
O11 C4 C3 118.54(16) . . ?
O12 C4 C3 116.44(15) . . ?
N1 C5 C6 124.4(2) . . ?
C7 C6 C5 120.1(2) . . ?
C6 C7 C8 115.6(2) . . ?
C6 C7 C7 122.3(2) . 2_867 ?
C8 C7 C7 122.1(2) . 2_867 ?
C7 C8 C9 120.7(2) . . ?
N1 C9 C8 123.5(2) . . ?
N2 C10 C11 123.1(3) . . ?
C12 C11 C10 120.7(2) . . ?
C13 C12 C11 115.8(2) . . ?
C13 C12 C12 121.9(3) . 2_655 ?
C11 C12 C12 122.3(3) . 2_655 ?
C12 C13 C14 120.2(2) . . ?
N2 C14 C13 123.8(2) . . ?
N3 C15 C16 124.3(4) . . ?
C15 C16 C17 120.4(3) . . ?
C16 C17 C18 114.9(3) . . ?
C16 C17 C17 122.5(3) . 2_755 ?
C18 C17 C17 122.6(4) . 2_755 ?
C19 C18 C17 120.4(4) . . ?
N3 C19 C18 124.6(4) . . ?

loop_
_geom_bond_atom_site_label_1
_geom_bond_atom_site_label_2
_geom_bond_distance
_geom_bond_site_symmetry_2
_geom_bond_publ_flag
Mn1 O7 2.0786(14) . ?
Mn1 O1 2.0898(14) 2_666 ?
Mn1 O5 2.1661(14) 2_666 ?
Mn1 O11 2.1807(14) . ?
Mn1 O3 2.3492(13) . ?
Mn1 O8 2.4481(13) . ?
Mn2 O8 2.1405(13) 1_655 ?
Mn2 O2 2.1520(13) . ?
Mn2 N1 2.2464(17) . ?
Mn2 O10 2.2544(14) . ?
Mn2 O9 2.2918(13) . ?
Mn2 O12 2.3003(13) . ?
Mn3 O3 2.1462(13) . ?
Mn3 O9 2.1485(13) . ?
Mn3 N2 2.2423(17) . ?
Mn3 O4 2.2505(14) . ?
Mn3 O2 2.2739(13) . ?
Mn3 O6 2.3091(13) . ?
P1 O1 1.5052(13) . ?
P1 O3 1.5317(14) . ?
P1 O2 1.5379(13) 2_766 ?
P1 C1 1.8446(18) . ?
P2 O7 1.5057(13) . ?
P2 O8 1.5310(14) 2_656 ?
P2 O9 1.5416(13) . ?
P2 C3 1.8419(18) . ?
O1 Mn1 2.0898(14) 2_666 ?
O2 P1 1.5379(12) 2_766 ?
O4 C1 1.438(2) 2_766 ?
O5 C2 1.254(2) . ?
O5 Mn1 2.1661(14) 2_666 ?
O6 C2 1.264(2) 2_766 ?
O8 P2 1.5310(14) 2_656 ?
O8 Mn2 2.1405(13) 1_455 ?
O10 C3 1.437(2) . ?
O11 C4 1.254(2) . ?
O12 C4 1.263(2) . ?
N1 C5 1.307(3) . ?
N1 C9 1.324(3) . ?
N2 C14 1.321(3) . ?
N2 C10 1.330(3) . ?
N3 C19 1.316(5) . ?
N3 C15 1.336(5) . ?
C1 O4 1.438(2) 2_766 ?
C1 C2 1.519(3) . ?
C2 O6 1.264(2) 2_766 ?
C3 C4 1.514(3) . ?
C5 C6 1.382(3) . ?
C6 C7 1.366(3) . ?
C7 C8 1.368(3) . ?
C7 C7 1.488(4) 2_867 ?
C8 C9 1.377(3) . ?
C10 C11 1.378(3) . ?
C11 C12 1.378(3) . ?
C12 C13 1.376(3) . ?
C12 C12 1.492(4) 2_655 ?
C13 C14 1.382(3) . ?
C15 C16 1.362(5) . ?
C16 C17 1.389(5) . ?
C17 C18 1.390(4) . ?
C17 C17 1.480(6) 2_755 ?
C18 C19 1.365(6) . ?

loop_
_geom_hbond_atom_site_label_D
_geom_hbond_atom_site_label_H
_geom_hbond_atom_site_label_A
_geom_hbond_distance_DH
_geom_hbond_distance_HA
_geom_hbond_distance_DA
_geom_hbond_angle_DHA
_geom_hbond_site_symmetry_A
O4 H2 O12 0.89(3) 1.74(3) 2.617(2) 170(2) 2_766
O10 H4 O6 0.87(3) 1.75(3) 2.620(2) 171(2) 2_756
